data_7023181
loop_
_publ_author_name
'Sevastianova, Tatiana N.'
'Bodensteiner, Michael'
'Lisovenko, Anna S.'
'Davydova, Elena I.'
'Scheer, Manfred'
'Susliakova, Tatiana V.'
'Krasnova, Irina S.'
'Timoshkin, Alexey Y.'

_publ_section_title
;
 Structural and thermodynamic properties of molecular complexes of
 aluminum and gallium trihalides with bifunctional donor pyrazine:
 decisive role of Lewis acidity in 1D polymer formation.
;
_journal_issue 32
_journal_name_full 'Dalton transactions (Cambridge, England : 2003)'
_journal_page_first 11589
_journal_page_last 11599
_journal_paper_doi 10.1039/c3dt50954k
_journal_volume 42
_journal_year 2013
_chemical_compound_source 'see text'
_chemical_formula_moiety 'C4 H4 Cl6 Ga2 N2'
_chemical_formula_sum 'C4 H4 Cl6 Ga2 N2'
_chemical_formula_weight 432.23
_chemical_name_systematic ?
_space_group_IT_number 14
_symmetry_cell_setting monoclinic
_symmetry_Int_Tables_number 14
_symmetry_space_group_name_Hall '-P 2yn'
_symmetry_space_group_name_H-M 'P 1 21/n 1'
_atom_sites_solution_hydrogens geom
_atom_sites_solution_primary direct
_atom_sites_solution_secondary difmap
_cell_angle_alpha 90
_cell_angle_beta 115.721(13)
_cell_angle_gamma 90
_cell_formula_units_Z 2
_cell_length_a 6.6265(7)
_cell_length_b 15.4544(10)
_cell_length_c 7.1401(8)
_cell_measurement_reflns_used 3415
_cell_measurement_temperature 123.0(1)
_cell_measurement_theta_max 66.3682
_cell_measurement_theta_min 2.8586
_cell_volume 658.76(13)
_computing_cell_refinement
;
CrysAlis RED, Oxford Diffraction Ltd.,
Version 1.171.32.30 (release 18-06-2008 CrysAlis171 .NET)
(compiled Jun 18 2008,17:52:12)
;
_computing_data_collection
;
CrysAlis CCD, Oxford Diffraction Ltd.,
Version 1.171.32.30 (release 18-06-2008 CrysAlis171 .NET)
(compiled Jun 18 2008,17:52:12)
;
_computing_data_reduction
;
CrysAlis RED, Oxford Diffraction Ltd.,
Version 1.171.32.30 (release 18-06-2008 CrysAlis171 .NET)
(compiled Jun 18 2008,17:52:12)
;
_computing_molecular_graphics 'PLATON (Spek, 2003)'
_computing_publication_material 'PLATON (Spek, 2003)'
_computing_structure_refinement 'SHELXL-97 (Sheldrick, 1997)'
_computing_structure_solution 'SIR-97 (Altomare, 1999)'
_diffrn_ambient_temperature 123.0(1)
_diffrn_detector_area_resol_mean 10.5431
_diffrn_measured_fraction_theta_full 0.985
_diffrn_measured_fraction_theta_max 0.985
_diffrn_measurement_device_type 'Oxford Diffraction Gemini Ultra'
_diffrn_measurement_method omega-scan
_diffrn_radiation_monochromator mirror
_diffrn_radiation_probe x-ray
_diffrn_radiation_source 'Ultra (Cu) X-ray Source'
_diffrn_radiation_type CuK\a
_diffrn_radiation_wavelength 1.54178
_diffrn_reflns_av_R_equivalents 0.1356
_diffrn_reflns_av_sigmaI/netI 0.0686
_diffrn_reflns_limit_h_max 7
_diffrn_reflns_limit_h_min -6
_diffrn_reflns_limit_k_max 18
_diffrn_reflns_limit_k_min -17
_diffrn_reflns_limit_l_max 8
_diffrn_reflns_limit_l_min -8
_diffrn_reflns_number 4464
_diffrn_reflns_reduction_process
;
;
_diffrn_reflns_theta_full 66.68
_diffrn_reflns_theta_max 66.68
_diffrn_reflns_theta_min 5.73
_diffrn_standards_decay_% 0
_diffrn_standards_interval_count 0
_diffrn_standards_interval_time 0
_diffrn_standards_number 0
_exptl_absorpt_coefficient_mu 15.948
_exptl_absorpt_correction_T_max 1.00000
_exptl_absorpt_correction_T_min 0.09657
_exptl_absorpt_correction_type analytical
_exptl_absorpt_process_details
;
CrysAlis RED, Oxford Diffraction Ltd.,
Version 1.171.32.30 (release 18-06-2008 CrysAlis171 .NET)
(compiled Jun 18 2008,17:52:12)
Empirical absorption correction using spherical harmonics,
implemented in SCALE3 ABSPACK scaling algorithm.
;
_exptl_crystal_colour colourless
_exptl_crystal_density_diffrn 2.179
_exptl_crystal_density_method 'Not Measured'
_exptl_crystal_description block
_exptl_crystal_F_000 412
_exptl_crystal_size_max 0.490
_exptl_crystal_size_mid 0.320
_exptl_crystal_size_min 0.230
_refine_diff_density_max 1.566
_refine_diff_density_min -2.532
_refine_diff_density_rms 0.399
_refine_ls_extinction_method none
_refine_ls_goodness_of_fit_ref 1.099
_refine_ls_hydrogen_treatment constr
_refine_ls_matrix_type full
_refine_ls_number_constraints 0
_refine_ls_number_parameters 64
_refine_ls_number_reflns 1151
_refine_ls_number_restraints 0
_refine_ls_restrained_S_all 1.099
_refine_ls_R_factor_all 0.0957
_refine_ls_R_factor_gt 0.0936
_refine_ls_shift/su_max 0.000
_refine_ls_shift/su_mean 0.000
_refine_ls_structure_factor_coef Fsqd
_refine_ls_weighting_details 'calc w=1/[\s^2^(Fo^2^)+(0.1921P)^2^+2.8870P] where P=(Fo^2^+2Fc^2^)/3'
_refine_ls_weighting_scheme calc
_refine_ls_wR_factor_gt 0.2485
_refine_ls_wR_factor_ref 0.2505
_reflns_number_gt 1088
_reflns_number_total 1151
_reflns_threshold_expression I>2\s(I)
_cod_data_source_file c3dt50954k.txt
_cod_data_source_block ayt12
_cod_depositor_comments
;
The following automatic conversions were performed:

'_symmetry_cell_setting' value 'Monoclinic' changed to 'monoclinic'
according to /home/saulius/struct/CIF-dictionaries/cif_core.dic
dictionary named 'cif_core.dic' version 2.4.2 from 2011-04-26.

Automatic conversion script
Id: cif_fix_values 1891 2012-01-12 08:04:46Z andrius 
;
_cod_original_sg_symbol_H-M 'P 21/n'
_cod_database_code 7023181

loop_
_symmetry_equiv_pos_site_id
_symmetry_equiv_pos_as_xyz
1 x,y,z
2 1/2-x,1/2+y,1/2-z
3 -x,-y,-z
4 1/2+x,1/2-y,1/2+z

loop_
_atom_site_aniso_label
_atom_site_aniso_U_11
_atom_site_aniso_U_22
_atom_site_aniso_U_33
_atom_site_aniso_U_23
_atom_site_aniso_U_13
_atom_site_aniso_U_12
Ga1 0.0078(8) 0.0075(8) 0.0154(8) 0.0004(3) 0.0047(6) -0.0004(3)
Cl1 0.0221(11) 0.0097(10) 0.0215(12) 0.0019(7) 0.0125(9) -0.0018(7)
Cl2 0.0104(11) 0.0191(11) 0.0286(13) 0.0031(7) 0.0043(9) -0.0083(8)
Cl3 0.0194(11) 0.0265(12) 0.0230(12) -0.0069(8) 0.0089(9) 0.0061(8)
N1 0.008(3) 0.005(3) 0.015(3) -0.001(2) 0.004(3) -0.001(2)
C1 0.012(4) 0.008(4) 0.018(4) -0.006(3) 0.002(3) -0.003(3)
C2 0.014(4) 0.006(3) 0.029(5) -0.006(3) 0.008(3) -0.004(3)

loop_
_atom_site_label
_atom_site_type_symbol
_atom_site_thermal_displace_type
_atom_site_fract_x
_atom_site_fract_y
_atom_site_fract_z
_atom_site_occupancy
_atom_site_U_iso_or_equiv
_atom_site_calc_flag
_atom_site_refinement_flags
Ga1 Ga Uani 0.46676(15) 0.87369(5) 0.22306(14) 1.000 0.0104(5) . .
Cl1 Cl Uani 0.4198(3) 0.81620(11) 0.4732(3) 1.000 0.0167(6) . .
Cl2 Cl Uani 0.7358(3) 0.96588(12) 0.3260(3) 1.000 0.0209(7) . .
Cl3 Cl Uani 0.4423(3) 0.79020(14) -0.0231(3) 1.000 0.0231(7) . .
N1 N Uani 0.1879(10) 0.9497(4) 0.0888(10) 1.000 0.0097(17) . .
C1 C Uani 0.1945(13) 1.0335(5) 0.1389(12) 1.000 0.014(2) . .
C2 C Uani -0.0042(14) 0.9165(5) -0.0505(13) 1.000 0.017(2) . .
H1 H Uiso 0.32800 1.05800 0.23380 1.000 0.0170 calc R
H2 H Uiso -0.00990 0.85860 -0.08840 1.000 0.0200 calc R

loop_
_atom_type_symbol
_atom_type_description
_atom_type_scat_dispersion_real
_atom_type_scat_dispersion_imag
_atom_type_scat_source
N N 0.0311 0.0180 'International Tables Vol C Tables 4.2.6.8 and 6.1.1.4'
Ga Ga -1.2846 0.7763 'International Tables Vol C Tables 4.2.6.8 and 6.1.1.4'
Cl Cl 0.3639 0.7018 'International Tables Vol C Tables 4.2.6.8 and 6.1.1.4'
H H 0.0000 0.0000 'International Tables Vol C Tables 4.2.6.8 and 6.1.1.4'
C C 0.0181 0.0091 'International Tables Vol C Tables 4.2.6.8 and 6.1.1.4'

loop_
_geom_angle_atom_site_label_1
_geom_angle_atom_site_label_2
_geom_angle_atom_site_label_3
_geom_angle
_geom_angle_site_symmetry_1
_geom_angle_site_symmetry_3
_geom_angle_publ_flag
Cl1 Ga1 Cl2 112.99(8) . . yes
Cl1 Ga1 Cl3 116.86(8) . . yes
Cl1 Ga1 N1 101.6(2) . . yes
Cl2 Ga1 Cl3 116.05(9) . . yes
Cl2 Ga1 N1 103.10(19) . . yes
Cl3 Ga1 N1 103.40(19) . . yes
Ga1 N1 C1 120.8(6) . . yes
Ga1 N1 C2 120.4(5) . . yes
C1 N1 C2 118.8(7) . . yes
N1 C1 C2 120.2(8) . 3_575 yes
N1 C2 C1 121.0(7) . 3_575 yes
N1 C1 H1 120.00 . . no
C2 C1 H1 120.00 3_575 . no
N1 C2 H2 120.00 . . no
C1 C2 H2 120.00 3_575 . no

loop_
_geom_bond_atom_site_label_1
_geom_bond_atom_site_label_2
_geom_bond_distance
_geom_bond_site_symmetry_2
_geom_bond_publ_flag
Ga1 Cl1 2.135(2) . yes
Ga1 Cl2 2.147(2) . yes
Ga1 Cl3 2.129(2) . yes
Ga1 N1 2.044(7) . yes
N1 C1 1.339(10) . yes
N1 C2 1.332(11) . yes
C1 C2 1.377(13) 3_575 no
C1 H1 0.9300 . no
C2 H2 0.9300 . no

loop_
_geom_contact_atom_site_label_1
_geom_contact_atom_site_label_2
_geom_contact_distance
_geom_contact_site_symmetry_2
_geom_contact_publ_flag
Ga1 Cl3 3.831(2) 4_565 no
Cl1 Cl2 3.571(3) . no
Cl1 Cl3 3.633(3) . no
Cl1 Cl3 3.557(3) 1_556 no
Cl1 N1 3.239(7) . no
Cl1 Cl3 3.576(3) 4_465 no
Cl1 C2 3.645(8) 4_565 no
Cl2 C1 3.404(9) . no
Cl2 N1 3.468(7) 3_675 no
Cl2 Cl1 3.571(3) . no
Cl2 Cl3 3.628(3) . no
Cl2 N1 3.283(7) . no
Cl2 C1 3.544(8) 3_675 no
Cl2 Cl2 3.463(3) 3_776 no
Cl2 C1 3.644(8) 3_676 no
Cl3 Cl2 3.628(3) . no
Cl3 C2 3.479(10) . no
Cl3 Cl1 3.633(3) . no
Cl3 Cl1 3.557(3) 1_554 no
Cl3 Cl1 3.576(3) 4_564 no
Cl3 N1 3.275(7) . no
Cl3 Ga1 3.831(2) 4_464 no
Cl1 H1 2.8100 3_676 no
Cl1 H2 2.8100 4_565 no
Cl2 H1 2.8700 . no
Cl3 H2 3.0200 . no
N1 Cl1 3.239(7) . no
N1 Cl2 3.283(7) . no
N1 Cl3 3.275(7) . no
N1 Cl2 3.468(7) 3_675 no
N1 N1 2.736(10) 3_575 no
C1 Cl2 3.544(8) 3_675 no
C1 Cl2 3.644(8) 3_676 no
C2 Cl1 3.645(8) 4_464 no
H1 Cl2 2.8700 . no
H1 Cl1 2.8100 3_676 no
H2 Cl3 3.0200 . no
H2 Cl1 2.8100 4_464 no

loop_
_geom_hbond_atom_site_label_D
_geom_hbond_atom_site_label_H
_geom_hbond_atom_site_label_A
_geom_hbond_distance_DH
_geom_hbond_distance_HA
_geom_hbond_distance_DA
_geom_hbond_angle_DHA
_geom_hbond_site_symmetry_A
_geom_hbond_publ_flag
C1 H1 Cl1 0.9300 2.8100 3.668(8) 153.00 3_676 yes
C2 H2 Cl1 0.9300 2.8100 3.645(8) 150.00 4_464 yes

loop_
_geom_torsion_atom_site_label_1
_geom_torsion_atom_site_label_2
_geom_torsion_atom_site_label_3
_geom_torsion_atom_site_label_4
_geom_torsion
_geom_torsion_site_symmetry_3
_geom_torsion_site_symmetry_4
_geom_torsion_publ_flag
Cl1 Ga1 N1 C1 95.2(6) . . no
Cl2 Ga1 N1 C1 -22.1(7) . . no
Cl3 Ga1 N1 C1 -143.3(6) . . no
Cl1 Ga1 N1 C2 -84.8(6) . . no
Cl2 Ga1 N1 C2 158.0(6) . . no
Cl3 Ga1 N1 C2 36.7(7) . . no
Ga1 N1 C1 C2 -178.6(6) . 3_575 no
C2 N1 C1 C2 1.3(12) . 3_575 no
Ga1 N1 C2 C1 178.6(6) . 3_575 no
C1 N1 C2 C1 -1.4(13) . 3_575 no
N1 C1 C2 N1 -1.4(13) 3_575 3_575 no
